data_8105881
loop_
_publ_author_name
'He, Linfeng'
'Wang, An-Jun'

_publ_section_title
;
 Crystal structure of ethyl
 2,2-difluoro-2-(7-methoxy-2-oxo-2H-chromen-3-yl)acetate, C14H12F2O5
;
_journal_issue 5
_journal_name_full 'Zeitschrift f\"ur Kristallographie - New Crystal Structures'
_journal_page_first 883
_journal_page_last 884
_journal_paper_doi 10.1515/ncrs-2019-0072
_journal_volume 234
_journal_year 2019
_chemical_formula_moiety 'C14 H12 F2 O5'
_chemical_formula_sum 'C14 H12 F2 O5'
_chemical_formula_weight 298.24
_chemical_melting_point 114.5
_space_group_crystal_system monoclinic
_space_group_IT_number 14
_space_group_name_Hall '-P 2yn'
_space_group_name_H-M_alt 'P 1 21/n 1'
_atom_sites_solution_hydrogens geom
_atom_sites_solution_primary dual
_cell_angle_alpha 90
_cell_angle_beta 109.235(3)
_cell_angle_gamma 90
_cell_formula_units_Z 4
_cell_length_a 6.8723(2)
_cell_length_b 27.0231(7)
_cell_length_c 7.3669(2)
_cell_measurement_reflns_used 3504
_cell_measurement_temperature 100.00(10)
_cell_measurement_theta_max 73.1690
_cell_measurement_theta_min 3.2460
_cell_volume 1291.74(7)
_computing_cell_refinement 'CrysAlisPro 1.171.38.43f (Rigaku OD, 2015)'
_computing_data_collection 'CrysAlisPro 1.171.38.43f (Rigaku OD, 2015)'
_computing_data_reduction 'CrysAlisPro 1.171.38.43f (Rigaku OD, 2015)'
_computing_molecular_graphics 'Olex2 (Dolomanov et al., 2009)'
_computing_publication_material 'Olex2 (Dolomanov et al., 2009)'
_computing_structure_refinement 'ShelXL (Sheldrick, 2015)'
_computing_structure_solution 'ShelXT (Sheldrick, 2015)'
_diffrn_ambient_environment N~2~
_diffrn_ambient_temperature 100.00(10)
_diffrn_detector 'CCD plate'
_diffrn_detector_area_resol_mean 5.2684
_diffrn_detector_type AtlasS2
_diffrn_measured_fraction_theta_full 0.992
_diffrn_measured_fraction_theta_max 0.958
_diffrn_measurement_details
;
List of Runs (angles in degrees, time in seconds):

  # Type    Start    End  Width  t~exp~   \w     \q     \k     \f   Frames
--------------------------------------------------------------------------
  1  \w     11.00  59.00   1.00    1.00    --   40.98 -99.00   0.00   48
  2  \w     28.00  54.00   1.00    1.00    --  106.95 -94.00 -30.00   26
  3  \w     73.00  99.00   1.00    1.00    --  106.95 -94.00 -30.00   26
  4  \w     56.00  96.00   1.00    1.00    --  106.95 -94.00  90.00   40
  5  \w     39.00 140.00   1.00    1.00    --  106.95 -77.00 150.00  101
  6  \w     83.00 177.00   1.00    1.00    --  106.95  30.00 -60.00   94
  7  \w    103.00 129.00   1.00    1.00    --  106.95 104.00 131.00   26
  8  \w     35.00 133.00   1.00    1.00    --  106.95 -45.00 -60.00   98
  9  \w   -111.00 -14.00   1.00    1.00    --  -40.98 -57.00  90.00   97
 10  \w   -112.00 -66.00   1.00    1.00    --  -40.98 -37.00-180.00   46
;
_diffrn_measurement_device 'four-circle diffractometer'
_diffrn_measurement_device_type 'SuperNova, Dual, Cu at zero, AtlasS2'
_diffrn_measurement_method '\w scans'
_diffrn_orient_matrix_type 'CrysAlisPro convention (1999,Acta A55,543-557)'
_diffrn_orient_matrix_UB_11 -0.0748952000
_diffrn_orient_matrix_UB_12 -0.0093596000
_diffrn_orient_matrix_UB_13 -0.2184954000
_diffrn_orient_matrix_UB_21 -0.0499159000
_diffrn_orient_matrix_UB_22 -0.0540775000
_diffrn_orient_matrix_UB_23 0.0342292000
_diffrn_orient_matrix_UB_31 -0.2196494000
_diffrn_orient_matrix_UB_32 0.0154628000
_diffrn_orient_matrix_UB_33 -0.0121381000
_diffrn_radiation_monochromator mirror
_diffrn_radiation_probe x-ray
_diffrn_radiation_type CuK\a
_diffrn_radiation_wavelength 1.54184
_diffrn_reflns_av_R_equivalents 0.0237
_diffrn_reflns_av_unetI/netI 0.0243
_diffrn_reflns_Laue_measured_fraction_full 0.992
_diffrn_reflns_Laue_measured_fraction_max 0.958
_diffrn_reflns_limit_h_max 5
_diffrn_reflns_limit_h_min -8
_diffrn_reflns_limit_k_max 31
_diffrn_reflns_limit_k_min -33
_diffrn_reflns_limit_l_max 8
_diffrn_reflns_limit_l_min -9
_diffrn_reflns_number 4640
_diffrn_reflns_point_group_measured_fraction_full 0.992
_diffrn_reflns_point_group_measured_fraction_max 0.958
_diffrn_reflns_theta_full 67.684
_diffrn_reflns_theta_max 73.476
_diffrn_reflns_theta_min 3.271
_diffrn_source 'micro-focus sealed X-ray tube'
_diffrn_source_type 'SuperNova (Cu) X-ray Source'
_exptl_absorpt_coefficient_mu 1.171
_exptl_absorpt_correction_T_max 1.00000
_exptl_absorpt_correction_T_min 0.53731
_exptl_absorpt_correction_type multi-scan
_exptl_absorpt_process_details
;
CrysAlisPro 1.171.38.43f (Rigaku Oxford Diffraction, 2015)
Empirical absorption correction using spherical harmonics,
 implemented in SCALE3 ABSPACK scaling algorithm.
;
_exptl_crystal_colour colourless
_exptl_crystal_colour_primary colourless
_exptl_crystal_density_diffrn 1.534
_exptl_crystal_density_method 'not measured'
_exptl_crystal_description block
_exptl_crystal_F_000 616
_exptl_crystal_size_max 0.13
_exptl_crystal_size_mid 0.12
_exptl_crystal_size_min 0.11
_refine_diff_density_max 0.389
_refine_diff_density_min -0.280
_refine_diff_density_rms 0.066
_refine_ls_extinction_coef 0.0035(7)
_refine_ls_extinction_expression Fc^*^=kFc[1+0.001xFc^2^\l^3^/sin(2\q)]^-1/4^
_refine_ls_extinction_method 'SHELXL-2018/3 (Sheldrick 2018)'
_refine_ls_goodness_of_fit_ref 1.060
_refine_ls_hydrogen_treatment constr
_refine_ls_matrix_type full
_refine_ls_number_parameters 193
_refine_ls_number_reflns 2504
_refine_ls_number_restraints 0
_refine_ls_restrained_S_all 1.060
_refine_ls_R_factor_all 0.0505
_refine_ls_R_factor_gt 0.0484
_refine_ls_shift/su_max 0.000
_refine_ls_shift/su_mean 0.000
_refine_ls_structure_factor_coef Fsqd
_refine_ls_weighting_details 'w=1/[\s^2^(Fo^2^)+(0.0821P)^2^+0.5366P] where P=(Fo^2^+2Fc^2^)/3'
_refine_ls_weighting_scheme calc
_refine_ls_wR_factor_gt 0.1307
_refine_ls_wR_factor_ref 0.1335
_reflns_Friedel_coverage 0.000
_reflns_Friedel_fraction_full .
_reflns_Friedel_fraction_max .
_reflns_number_gt 2359
_reflns_number_total 2504
_reflns_threshold_expression 'I > 2\s(I)'
_cod_data_source_file suppl_ncrs-2019-0072_suppl.cif
_cod_data_source_block exp_1575
_cod_original_cell_volume 1291.75(7)
_cod_database_code 8105881
_shelx_space_group_comment
;
The symmetry employed for this shelxl refinement is uniquely defined
by the following loop, which should always be used as a source of
symmetry information in preference to the above space-group names.
They are only intended as comments.
;
_reflns_odcompleteness_completeness 99.28
_reflns_odcompleteness_iscentric 1
_reflns_odcompleteness_theta 66.97
_olex2_refinement_description
;
1. Fixed Uiso
 At 1.2 times of:
  All C(H) groups, All C(H,H) groups
 At 1.5 times of:
  All C(H,H,H) groups
2.a Secondary CH2 refined with riding coordinates:
 C12(H12A,H12B)
2.b Aromatic/amide H refined with riding coordinates:
 C6(H6), C7(H7), C3(H3), C2(H2)
2.c Idealised Me refined as rotating group:
 C14(H14A,H14B,H14C), C13(H13A,H13B,H13C)
;
_olex2_submission_special_instructions 'No special instructions were received'
_oxdiff_exptl_absorpt_empirical_details
;
Empirical correction (ABSPACK) includes:
- Absorption correction using spherical harmonics
- Frame scaling
- Detector area scaling
;
_oxdiff_exptl_absorpt_empirical_full_max 1.820
_oxdiff_exptl_absorpt_empirical_full_min 0.512

loop_
_space_group_symop_operation_xyz
'x, y, z'
'-x+1/2, y+1/2, -z+1/2'
'-x, -y, -z'
'x-1/2, -y-1/2, z-1/2'

loop_
_atom_site_label
_atom_site_type_symbol
_atom_site_fract_x
_atom_site_fract_y
_atom_site_fract_z
_atom_site_U_iso_or_equiv
_atom_site_adp_type
_atom_site_occupancy
_atom_site_site_symmetry_order
_atom_site_calc_flag
_atom_site_refinement_flags_posn
_atom_site_refinement_flags_adp
_atom_site_refinement_flags_occupancy
_atom_site_disorder_assembly
_atom_site_disorder_group
C1 C 0.4441(2) 0.55758(6) 0.1545(2) 0.0185(3) Uani 1 1 d . . . . .
C2 C 0.2658(2) 0.53332(6) 0.1619(2) 0.0198(3) Uani 1 1 d . . . . .
H2 H 0.138941 0.549270 0.116817 0.024 Uiso 1 1 calc R . . . .
C3 C 0.2775(2) 0.48627(6) 0.2351(2) 0.0191(3) Uani 1 1 d . . . . .
H3 H 0.158930 0.470909 0.241564 0.023 Uiso 1 1 calc R . . . .
C4 C 0.4675(2) 0.46099(5) 0.3004(2) 0.0166(3) Uani 1 1 d . . . . .
C5 C 0.6405(2) 0.48591(6) 0.2873(2) 0.0163(3) Uani 1 1 d . . . . .
C6 C 0.6343(2) 0.53371(6) 0.2193(2) 0.0173(3) Uani 1 1 d . . . . .
H6 H 0.753614 0.549505 0.216822 0.021 Uiso 1 1 calc R . . . .
C7 C 0.4939(2) 0.41213(6) 0.3791(2) 0.0174(3) Uani 1 1 d . . . . .
H7 H 0.381472 0.395103 0.391802 0.021 Uiso 1 1 calc R . . . .
C8 C 0.6818(2) 0.39064(6) 0.4350(2) 0.0180(3) Uani 1 1 d . . . . .
C9 C 0.8597(2) 0.41597(6) 0.4138(2) 0.0177(3) Uani 1 1 d . . . . .
C10 C 0.7260(3) 0.34009(6) 0.5229(2) 0.0234(4) Uani 1 1 d . . . . .
C11 C 0.8370(3) 0.30410(6) 0.4267(3) 0.0239(4) Uani 1 1 d . . . . .
C12 C 0.8743(3) 0.28252(6) 0.1287(3) 0.0286(4) Uani 1 1 d . . . . .
H12A H 0.785234 0.280511 -0.004219 0.034 Uiso 1 1 calc R . . . .
H12B H 0.898725 0.249190 0.180046 0.034 Uiso 1 1 calc R . . . .
C13 C 1.0737(3) 0.30599(7) 0.1386(3) 0.0352(5) Uani 1 1 d . . . . .
H13A H 1.130154 0.289300 0.052249 0.053 Uiso 1 1 calc GR . . . .
H13B H 1.168427 0.303613 0.267457 0.053 Uiso 1 1 calc GR . . . .
H13C H 1.051033 0.340194 0.102593 0.053 Uiso 1 1 calc GR . . . .
C14 C 0.5985(3) 0.63237(6) 0.0974(3) 0.0250(4) Uani 1 1 d . . . . .
H14A H 0.674182 0.616688 0.024665 0.037 Uiso 1 1 calc GR . . . .
H14B H 0.683401 0.634408 0.229965 0.037 Uiso 1 1 calc GR . . . .
H14C H 0.558937 0.665079 0.048162 0.037 Uiso 1 1 calc GR . . . .
F001 F 0.54671(17) 0.31792(4) 0.51913(18) 0.0339(3) Uani 1 1 d . . . . .
F004 F 0.84288(19) 0.34379(4) 0.71123(15) 0.0373(3) Uani 1 1 d . . . . .
O1 O 0.41707(18) 0.60385(4) 0.08168(17) 0.0237(3) Uani 1 1 d . . . . .
O2 O 0.83075(16) 0.46338(4) 0.34401(16) 0.0184(3) Uani 1 1 d . . . . .
O3 O 1.03115(17) 0.39876(4) 0.45494(17) 0.0232(3) Uani 1 1 d . . . . .
O4 O 0.77420(17) 0.31178(4) 0.23944(17) 0.0225(3) Uani 1 1 d . . . . .
O5 O 0.9564(2) 0.27354(5) 0.5157(2) 0.0409(4) Uani 1 1 d . . . . .

loop_
_atom_site_aniso_label
_atom_site_aniso_U_11
_atom_site_aniso_U_22
_atom_site_aniso_U_33
_atom_site_aniso_U_23
_atom_site_aniso_U_13
_atom_site_aniso_U_12
F001 0.0322(6) 0.0240(5) 0.0561(7) 0.0139(5) 0.0289(5) 0.0032(4)
O2 0.0156(5) 0.0165(5) 0.0239(6) -0.0002(4) 0.0075(4) -0.0004(4)
O4 0.0232(6) 0.0170(5) 0.0284(6) -0.0034(4) 0.0101(5) 0.0010(4)
F004 0.0485(7) 0.0419(7) 0.0221(6) 0.0102(5) 0.0127(5) 0.0126(5)
O1 0.0256(6) 0.0177(6) 0.0288(6) 0.0051(5) 0.0103(5) 0.0018(4)
O3 0.0177(6) 0.0220(6) 0.0288(6) -0.0008(5) 0.0062(5) 0.0009(4)
O5 0.0459(8) 0.0370(8) 0.0472(9) 0.0224(6) 0.0252(7) 0.0237(6)
C4 0.0173(7) 0.0181(7) 0.0158(7) -0.0030(6) 0.0074(6) -0.0022(6)
C9 0.0188(7) 0.0175(7) 0.0164(7) -0.0031(6) 0.0054(6) -0.0006(6)
C6 0.0177(7) 0.0171(7) 0.0182(7) -0.0024(6) 0.0076(6) -0.0032(5)
C7 0.0195(7) 0.0187(7) 0.0171(7) -0.0028(6) 0.0100(6) -0.0024(6)
C3 0.0170(8) 0.0220(8) 0.0202(8) -0.0035(6) 0.0087(6) -0.0019(6)
C5 0.0156(7) 0.0188(8) 0.0151(7) -0.0040(5) 0.0060(6) -0.0009(5)
C8 0.0209(8) 0.0185(7) 0.0170(7) -0.0003(6) 0.0094(6) -0.0008(6)
C1 0.0237(8) 0.0172(7) 0.0148(7) -0.0012(6) 0.0068(6) 0.0006(6)
C11 0.0245(8) 0.0181(7) 0.0335(9) 0.0072(7) 0.0153(7) 0.0019(6)
C2 0.0182(7) 0.0219(8) 0.0197(8) -0.0005(6) 0.0067(6) 0.0030(6)
C14 0.0286(9) 0.0177(8) 0.0280(9) 0.0026(6) 0.0086(7) -0.0025(6)
C10 0.0250(8) 0.0246(8) 0.0242(8) 0.0054(7) 0.0130(7) 0.0024(6)
C12 0.0319(9) 0.0204(8) 0.0378(10) -0.0095(7) 0.0173(8) -0.0009(7)
C13 0.0342(10) 0.0329(10) 0.0436(11) -0.0030(8) 0.0198(9) -0.0010(8)

loop_
_atom_type_symbol
_atom_type_description
_atom_type_scat_dispersion_real
_atom_type_scat_dispersion_imag
_atom_type_scat_source
C C 0.0181 0.0091 'International Tables Vol C Tables 4.2.6.8 and 6.1.1.4'
H H 0.0000 0.0000 'International Tables Vol C Tables 4.2.6.8 and 6.1.1.4'
F F 0.0727 0.0534 'International Tables Vol C Tables 4.2.6.8 and 6.1.1.4'
O O 0.0492 0.0322 'International Tables Vol C Tables 4.2.6.8 and 6.1.1.4'

loop_
_geom_angle_atom_site_label_1
_geom_angle_atom_site_label_2
_geom_angle_atom_site_label_3
_geom_angle
_geom_angle_site_symmetry_1
_geom_angle_site_symmetry_3
C9 O2 C5 122.23(12) . .
C11 O4 C12 116.53(13) . .
C1 O1 C14 117.57(12) . .
C3 C4 C7 124.46(14) . .
C5 C4 C7 118.42(14) . .
C5 C4 C3 117.12(14) . .
O2 C9 C8 117.20(13) . .
O3 C9 O2 117.56(14) . .
O3 C9 C8 125.23(15) . .
C5 C6 C1 118.06(14) . .
C8 C7 C4 120.12(14) . .
C2 C3 C4 120.73(14) . .
O2 C5 C4 120.71(14) . .
O2 C5 C6 115.87(13) . .
C6 C5 C4 123.42(14) . .
C9 C8 C10 114.68(14) . .
C7 C8 C9 121.22(14) . .
C7 C8 C10 124.10(14) . .
O1 C1 C6 123.77(14) . .
O1 C1 C2 116.09(14) . .
C6 C1 C2 120.14(14) . .
O4 C11 C10 109.86(13) . .
O5 C11 O4 127.71(17) . .
O5 C11 C10 122.39(17) . .
C3 C2 C1 120.48(14) . .
F001 C10 C8 109.80(13) . .
F001 C10 C11 107.10(13) . .
F004 C10 F001 106.27(13) . .
F004 C10 C8 109.98(14) . .
F004 C10 C11 107.43(13) . .
C8 C10 C11 115.80(13) . .
O4 C12 C13 109.67(14) . .

loop_
_geom_bond_atom_site_label_1
_geom_bond_atom_site_label_2
_geom_bond_distance
_geom_bond_site_symmetry_2
F001 C10 1.3617(19) .
O2 C9 1.3704(19) .
O2 C5 1.3767(18) .
O4 C11 1.319(2) .
O4 C12 1.461(2) .
F004 C10 1.358(2) .
O1 C1 1.3492(19) .
O1 C14 1.438(2) .
O3 C9 1.2089(19) .
O5 C11 1.196(2) .
C4 C7 1.429(2) .
C4 C3 1.410(2) .
C4 C5 1.397(2) .
C9 C8 1.454(2) .
C6 C5 1.381(2) .
C6 C1 1.393(2) .
C7 C8 1.350(2) .
C3 C2 1.373(2) .
C8 C10 1.500(2) .
C1 C2 1.406(2) .
C11 C10 1.546(2) .
C12 C13 1.490(3) .
